data_7202867
loop_
_publ_author_name
'Zhuang, Wenjuan'
'Zheng, Xiangjun'
'Li, Licun'
'Liao, Daizheng'
'Ma, Hui'
'Jin, Linpei'

_publ_section_title
;
 Structural diversity and properties of M(ii) 4-carboxyl phenoxyacetate
 complexes with 0D-, 1D-, 2D- and 3D M-cpoa framework
;
_journal_issue 8
_journal_name_full CrystEngComm
_journal_page_first 653
_journal_paper_doi 10.1039/b703429f
_journal_volume 9
_journal_year 2007
_chemical_formula_sum 'C16.5 H16 N O5.5 Zn'
_chemical_formula_weight 381.67
_chemical_name_systematic
;
?
;
_space_group_IT_number 15
_symmetry_cell_setting monoclinic
_symmetry_space_group_name_Hall '-C 2yc'
_symmetry_space_group_name_H-M 'C 1 2/c 1'
_atom_sites_solution_hydrogens geom
_atom_sites_solution_primary direct
_atom_sites_solution_secondary difmap
_audit_creation_method SHELXL-97
_cell_angle_alpha 90.00
_cell_angle_beta 93.967(4)
_cell_angle_gamma 90.00
_cell_formula_units_Z 8
_cell_length_a 20.595(4)
_cell_length_b 15.012(3)
_cell_length_c 10.363(2)
_cell_measurement_reflns_used 1456
_cell_measurement_temperature 294(2)
_cell_measurement_theta_max 21.95
_cell_measurement_theta_min 2.54
_cell_volume 3196.3(11)
_computing_cell_refinement 'Bruker SMART'
_computing_data_collection 'Bruker SMART'
_computing_data_reduction 'Bruker SAINT'
_computing_molecular_graphics 'Bruker SHELXTL'
_computing_publication_material 'Bruker SHELXTL'
_computing_structure_refinement 'SHELXL-97 (Sheldrick, 1997)'
_computing_structure_solution 'SHELXS-97 (Sheldrick, 1990)'
_diffrn_ambient_temperature 294(2)
_diffrn_measured_fraction_theta_full 0.996
_diffrn_measured_fraction_theta_max 0.996
_diffrn_measurement_device_type 'CCD area detector'
_diffrn_measurement_method 'phi and omega scans'
_diffrn_radiation_monochromator graphite
_diffrn_radiation_source 'fine-focus sealed tube'
_diffrn_radiation_type MoK\a
_diffrn_radiation_wavelength 0.71073
_diffrn_reflns_av_R_equivalents 0.0741
_diffrn_reflns_av_sigmaI/netI 0.0973
_diffrn_reflns_limit_h_max 25
_diffrn_reflns_limit_h_min -25
_diffrn_reflns_limit_k_max 18
_diffrn_reflns_limit_k_min -12
_diffrn_reflns_limit_l_max 12
_diffrn_reflns_limit_l_min -12
_diffrn_reflns_number 8858
_diffrn_reflns_theta_full 26.41
_diffrn_reflns_theta_max 26.41
_diffrn_reflns_theta_min 1.68
_exptl_absorpt_coefficient_mu 1.566
_exptl_absorpt_correction_T_max 1.000000
_exptl_absorpt_correction_T_min 0.683349
_exptl_absorpt_correction_type multi-scan
_exptl_absorpt_process_details sadabs
_exptl_crystal_density_diffrn 1.586
_exptl_crystal_density_method 'not measured'
_exptl_crystal_F_000 1568
_exptl_crystal_size_max 0.20
_exptl_crystal_size_mid 0.10
_exptl_crystal_size_min 0.08
_refine_diff_density_max 0.478
_refine_diff_density_min -0.409
_refine_diff_density_rms 0.086
_refine_ls_extinction_method none
_refine_ls_goodness_of_fit_ref 0.970
_refine_ls_hydrogen_treatment constr
_refine_ls_matrix_type full
_refine_ls_number_parameters 235
_refine_ls_number_reflns 3253
_refine_ls_number_restraints 5
_refine_ls_restrained_S_all 0.972
_refine_ls_R_factor_all 0.1035
_refine_ls_R_factor_gt 0.0432
_refine_ls_shift/su_max 0.002
_refine_ls_shift/su_mean 0.000
_refine_ls_structure_factor_coef Fsqd
_refine_ls_weighting_details 'calc w=1/[\s^2^(Fo^2^)+(0.0330P)^2^+0.0000P] where P=(Fo^2^+2Fc^2^)/3'
_refine_ls_weighting_scheme calc
_refine_ls_wR_factor_gt 0.0763
_refine_ls_wR_factor_ref 0.0948
_reflns_number_gt 1909
_reflns_number_total 3253
_reflns_threshold_expression >2sigma(I)
_cod_data_source_file b703429f.txt
_cod_data_source_block complex9
_cod_depositor_comments
;
The following automatic conversions were performed:
'_symmetry_cell_setting' value 'Monoclinic' changed to 'monoclinic'
according to '/home/saulius/struct/CIF-dictionaries/cif_core.dic'
dictionary named 'cif_core.dic' version 2.4.1 from 2010-06-29.

Automatic conversion script
Id: cif_fix_enum 1527 2010-12-29 10:47:43Z saulius 
;
_cod_original_cell_volume 3196.1(12)
_cod_original_sg_symbol_H-M C2/c
_cod_original_formula_sum 'C16.50 H16 N O5.50 Zn'
_cod_database_code 7202867

loop_
_symmetry_equiv_pos_as_xyz
'x, y, z'
'-x, y, -z+1/2'
'x+1/2, y+1/2, z'
'-x+1/2, y+1/2, -z+1/2'
'-x, -y, -z'
'x, -y, z-1/2'
'-x+1/2, -y+1/2, -z'
'x+1/2, -y+1/2, z-1/2'

loop_
_atom_site_label
_atom_site_type_symbol
_atom_site_fract_x
_atom_site_fract_y
_atom_site_fract_z
_atom_site_U_iso_or_equiv
_atom_site_adp_type
_atom_site_occupancy
_atom_site_symmetry_multiplicity
_atom_site_calc_flag
_atom_site_refinement_flags
_atom_site_disorder_assembly
_atom_site_disorder_group
Zn1 Zn 0.30090(2) 0.27905(3) 0.10029(4) 0.02887(16) Uani 1 1 d . . .
O1 O 0.32800(14) 0.15064(17) 0.0961(3) 0.0435(8) Uani 1 1 d . . .
O2 O 0.24802(14) 0.10835(18) -0.0482(3) 0.0414(8) Uani 1 1 d . . .
O3 O 0.35698(15) -0.27019(18) 0.1127(3) 0.0450(8) Uani 1 1 d . . .
O4 O 0.36256(14) -0.30460(19) 0.4551(3) 0.0453(8) Uani 1 1 d . . .
O5 O 0.28106(14) -0.26464(18) 0.3122(3) 0.0437(8) Uani 1 1 d . . .
N1 N 0.35339(15) 0.3317(2) 0.2543(3) 0.0287(8) Uani 1 1 d . . .
C1 C 0.2956(2) 0.0924(3) 0.0324(4) 0.0316(10) Uani 1 1 d . . .
C2 C 0.31360(19) -0.0023(2) 0.0537(4) 0.0287(9) Uani 1 1 d . . .
C3 C 0.3516(2) -0.0283(3) 0.1632(4) 0.0351(10) Uani 1 1 d . . .
H3 H 0.3672 0.0149 0.2218 0.042 Uiso 1 1 calc R . .
C4 C 0.3667(2) -0.1164(3) 0.1871(4) 0.0375(11) Uani 1 1 d . . .
H4 H 0.3917 -0.1324 0.2617 0.045 Uiso 1 1 calc R . .
C5 C 0.3442(2) -0.1814(3) 0.0989(4) 0.0319(10) Uani 1 1 d . . .
C6 C 0.3072(2) -0.1570(3) -0.0122(4) 0.0352(10) Uani 1 1 d . . .
H6 H 0.2929 -0.1999 -0.0723 0.042 Uiso 1 1 calc R . .
C7 C 0.2915(2) -0.0684(3) -0.0332(4) 0.0330(10) Uani 1 1 d . . .
H7 H 0.2657 -0.0526 -0.1068 0.040 Uiso 1 1 calc R . .
C8 C 0.3832(2) -0.3010(3) 0.2346(4) 0.0446(12) Uani 1 1 d . . .
H8A H 0.4237 -0.2699 0.2569 0.053 Uiso 1 1 calc R . .
H8B H 0.3932 -0.3639 0.2278 0.053 Uiso 1 1 calc R . .
C9 C 0.3379(2) -0.2880(3) 0.3430(4) 0.0345(10) Uani 1 1 d . . .
C10 C 0.4107(2) 0.2983(3) 0.2983(4) 0.0363(11) Uani 1 1 d . . .
H10 H 0.4241 0.2443 0.2651 0.044 Uiso 1 1 calc R . .
C11 C 0.4509(2) 0.3404(3) 0.3909(4) 0.0433(12) Uani 1 1 d . . .
H11 H 0.4907 0.3151 0.4184 0.052 Uiso 1 1 calc R . .
C12 C 0.4322(2) 0.4194(3) 0.4424(4) 0.0343(10) Uani 1 1 d . . .
C13 C 0.3721(2) 0.4524(3) 0.4016(4) 0.0410(11) Uani 1 1 d . . .
H13 H 0.3570 0.5049 0.4366 0.049 Uiso 1 1 calc R . .
C14 C 0.3343(2) 0.4070(3) 0.3082(4) 0.0383(11) Uani 1 1 d . . .
H14 H 0.2936 0.4299 0.2816 0.046 Uiso 1 1 calc R . .
C15 C 0.4773(2) 0.4707(3) 0.5366(4) 0.0458(13) Uani 1 1 d . . .
H15A H 0.5027 0.4294 0.5915 0.055 Uiso 1 1 calc R . .
H15B H 0.4519 0.5075 0.5913 0.055 Uiso 1 1 calc R . .
O6 O 0.4674(5) 0.1508(6) 0.0319(17) 0.172(7) Uani 0.50 1 d PD . .
H6A H 0.4796 0.1891 0.0889 0.258 Uiso 0.50 1 d PR . .
C16 C 0.5041(10) 0.0715(9) 0.0526(17) 0.091(8) Uani 0.50 1 d PD . .
H16A H 0.4978 0.0482 0.1371 0.109 Uiso 0.50 1 d PR . .
H16B H 0.5496 0.0839 0.0477 0.109 Uiso 0.50 1 d PR . .
C17 C 0.4821(6) 0.0033(8) -0.0492(9) 0.064(3) Uani 0.50 1 d PD . .
H17A H 0.4933 0.0235 -0.1327 0.077 Uiso 0.50 1 d PR . .
H17C H 0.4356 -0.0034 -0.0516 0.077 Uiso 0.50 1 d PR . .
C18 C 0.5150(11) -0.0870(10) -0.018(3) 0.148(15) Uani 0.50 1 d PD . .
H18D H 0.5008 -0.1296 -0.0835 0.222 Uiso 0.50 1 d PR . .
H18A H 0.5614 -0.0803 -0.0172 0.222 Uiso 0.50 1 d PR . .
H18B H 0.5032 -0.1074 0.0646 0.222 Uiso 0.50 1 d PR . .

loop_
_atom_site_aniso_label
_atom_site_aniso_U_11
_atom_site_aniso_U_22
_atom_site_aniso_U_33
_atom_site_aniso_U_23
_atom_site_aniso_U_13
_atom_site_aniso_U_12
Zn1 0.0314(3) 0.0247(2) 0.0295(3) -0.0035(2) -0.00483(19) -0.0056(2)
O1 0.0409(18) 0.0234(16) 0.065(2) -0.0060(14) -0.0078(16) -0.0024(14)
O2 0.050(2) 0.0298(16) 0.0421(19) 0.0020(13) -0.0089(15) 0.0058(14)
O3 0.069(2) 0.0304(17) 0.0372(18) 0.0057(14) 0.0167(16) 0.0168(17)
O4 0.051(2) 0.051(2) 0.0341(19) 0.0024(14) 0.0034(15) 0.0126(16)
O5 0.0416(19) 0.0457(19) 0.0454(19) 0.0035(14) 0.0130(15) 0.0109(16)
N1 0.029(2) 0.0284(19) 0.029(2) -0.0039(15) -0.0019(16) -0.0054(16)
C1 0.035(3) 0.025(2) 0.035(3) 0.0043(19) 0.009(2) 0.000(2)
C2 0.031(2) 0.024(2) 0.031(2) 0.0049(18) 0.0062(19) -0.0039(18)
C3 0.040(3) 0.031(2) 0.034(3) -0.0034(19) 0.000(2) 0.001(2)
C4 0.043(3) 0.037(3) 0.032(3) 0.006(2) -0.003(2) 0.005(2)
C5 0.041(3) 0.024(2) 0.032(3) 0.0035(18) 0.013(2) 0.005(2)
C6 0.050(3) 0.025(2) 0.030(3) -0.0038(18) 0.003(2) -0.001(2)
C7 0.038(3) 0.033(2) 0.028(2) 0.0019(18) -0.0016(19) -0.001(2)
C8 0.058(3) 0.033(3) 0.044(3) 0.011(2) 0.018(2) 0.018(2)
C9 0.042(3) 0.019(2) 0.043(3) -0.002(2) 0.007(2) 0.004(2)
C10 0.038(3) 0.031(3) 0.039(3) -0.0087(19) -0.002(2) 0.002(2)
C11 0.030(3) 0.056(3) 0.042(3) -0.005(2) -0.007(2) -0.006(2)
C12 0.038(3) 0.041(3) 0.023(2) -0.0023(19) -0.001(2) -0.017(2)
C13 0.049(3) 0.031(2) 0.042(3) -0.012(2) -0.006(2) -0.001(2)
C14 0.030(3) 0.040(3) 0.044(3) -0.011(2) -0.004(2) 0.002(2)
C15 0.048(3) 0.060(3) 0.029(3) -0.004(2) -0.003(2) -0.027(2)
O6 0.099(10) 0.090(9) 0.329(19) -0.094(12) 0.026(10) -0.002(7)
C16 0.052(13) 0.11(2) 0.107(13) -0.054(13) 0.013(9) -0.001(10)
C17 0.051(8) 0.096(10) 0.046(7) -0.004(8) 0.006(5) -0.018(8)
C18 0.032(11) 0.13(2) 0.29(4) 0.09(3) 0.005(14) -0.004(14)

loop_
_atom_type_symbol
_atom_type_description
_atom_type_scat_dispersion_real
_atom_type_scat_dispersion_imag
_atom_type_scat_source
C C 0.0033 0.0016 'International Tables Vol C Tables 4.2.6.8 and 6.1.1.4'
H H 0.0000 0.0000 'International Tables Vol C Tables 4.2.6.8 and 6.1.1.4'
N N 0.0061 0.0033 'International Tables Vol C Tables 4.2.6.8 and 6.1.1.4'
O O 0.0106 0.0060 'International Tables Vol C Tables 4.2.6.8 and 6.1.1.4'
Zn Zn 0.2839 1.4301 'International Tables Vol C Tables 4.2.6.8 and 6.1.1.4'

loop_
_geom_angle_atom_site_label_1
_geom_angle_atom_site_label_2
_geom_angle_atom_site_label_3
_geom_angle
_geom_angle_site_symmetry_1
_geom_angle_site_symmetry_3
_geom_angle_publ_flag
O1 Zn1 O2 158.56(11) . 7 ?
O1 Zn1 N1 104.93(12) . . ?
O2 Zn1 N1 96.49(12) 7 . ?
O1 Zn1 O4 88.66(12) . 6 ?
O2 Zn1 O4 88.32(12) 7 6 ?
N1 Zn1 O4 100.35(12) . 6 ?
O1 Zn1 O5 86.67(12) . 4 ?
O2 Zn1 O5 88.59(12) 7 4 ?
N1 Zn1 O5 100.64(12) . 4 ?
O4 Zn1 O5 158.99(11) 6 4 ?
O1 Zn1 Zn1 83.51(8) . 7 ?
O2 Zn1 Zn1 75.23(8) 7 7 ?
N1 Zn1 Zn1 167.34(10) . 7 ?
O4 Zn1 Zn1 89.11(8) 6 7 ?
O5 Zn1 Zn1 70.02(8) 4 7 ?
C1 O1 Zn1 122.7(3) . . ?
C1 O2 Zn1 133.1(3) . 7 ?
C5 O3 C8 118.1(3) . . ?
C9 O4 Zn1 113.8(3) . 6_556 ?
C9 O5 Zn1 139.1(3) . 4_545 ?
C14 N1 C10 117.1(3) . . ?
C14 N1 Zn1 120.3(3) . . ?
C10 N1 Zn1 122.3(3) . . ?
O1 C1 O2 124.9(4) . . ?
O1 C1 C2 118.0(4) . . ?
O2 C1 C2 117.0(4) . . ?
C3 C2 C7 117.9(4) . . ?
C3 C2 C1 120.8(4) . . ?
C7 C2 C1 121.3(4) . . ?
C4 C3 C2 121.6(4) . . ?
C4 C3 H3 119.2 . . ?
C2 C3 H3 119.2 . . ?
C3 C4 C5 119.6(4) . . ?
C3 C4 H4 120.2 . . ?
C5 C4 H4 120.2 . . ?
O3 C5 C6 115.9(4) . . ?
O3 C5 C4 124.3(4) . . ?
C6 C5 C4 119.8(4) . . ?
C7 C6 C5 119.7(4) . . ?
C7 C6 H6 120.2 . . ?
C5 C6 H6 120.2 . . ?
C6 C7 C2 121.3(4) . . ?
C6 C7 H7 119.3 . . ?
C2 C7 H7 119.3 . . ?
O3 C8 C9 113.6(4) . . ?
O3 C8 H8A 108.8 . . ?
C9 C8 H8A 108.8 . . ?
O3 C8 H8B 108.8 . . ?
C9 C8 H8B 108.8 . . ?
H8A C8 H8B 107.7 . . ?
O5 C9 O4 127.3(4) . . ?
O5 C9 C8 117.5(4) . . ?
O4 C9 C8 115.2(4) . . ?
N1 C10 C11 122.8(4) . . ?
N1 C10 H10 118.6 . . ?
C11 C10 H10 118.6 . . ?
C12 C11 C10 119.9(4) . . ?
C12 C11 H11 120.1 . . ?
C10 C11 H11 120.1 . . ?
C11 C12 C13 117.7(4) . . ?
C11 C12 C15 121.2(4) . . ?
C13 C12 C15 121.0(4) . . ?
C12 C13 C14 119.4(4) . . ?
C12 C13 H13 120.3 . . ?
C14 C13 H13 120.3 . . ?
N1 C14 C13 123.0(4) . . ?
N1 C14 H14 118.5 . . ?
C13 C14 H14 118.5 . . ?
C12 C15 C15 110.1(4) . 5_666 ?
C12 C15 H15A 109.6 . . ?
C15 C15 H15A 109.6 5_666 . ?
C12 C15 H15B 109.6 . . ?
C15 C15 H15B 109.6 5_666 . ?
H15A C15 H15B 108.2 . . ?
C18 O6 H6A 128.9 5_655 . ?
C16 O6 H6A 109.4 . . ?
C18 C16 C17 123(3) 5_655 5_655 ?
C17 C16 O6 159.7(16) 5_655 . ?
C18 C16 C17 71(2) 5_655 . ?
C17 C16 C17 52.3(9) 5_655 . ?
O6 C16 C17 109.3(9) . . ?
C18 C16 H16A 126.4 5_655 . ?
C17 C16 H16A 74.1 5_655 . ?
O6 C16 H16A 109.8 . . ?
C17 C16 H16A 109.7 . . ?
C18 C16 H16B 122.0 5_655 . ?
C17 C16 H16B 86.8 5_655 . ?
O6 C16 H16B 109.9 . . ?
C17 C16 H16B 109.9 . . ?
H16A C16 H16B 108.3 . . ?
C16 C17 C17 79.2(13) 5_655 5_655 ?
C16 C17 C18 149.2(17) 5_655 5_655 ?
C17 C17 C18 70.1(10) 5_655 5_655 ?
C16 C17 C16 127.7(9) 5_655 . ?
C17 C17 C16 48.6(9) 5_655 . ?
C17 C17 C18 61.6(11) 5_655 . ?
C18 C17 C18 131.7(8) 5_655 . ?
C16 C17 C18 110.1(9) . . ?
C16 C17 H17A 101.8 5_655 . ?
C17 C17 H17A 127.5 5_655 . ?
C18 C17 H17A 99.1 5_655 . ?
C16 C17 H17A 109.5 . . ?
C18 C17 H17A 109.6 . . ?
C16 C17 H17C 98.3 5_655 . ?
C17 C17 H17C 123.8 5_655 . ?
C18 C17 H17C 96.4 5_655 . ?
C16 C17 H17C 109.7 . . ?
C18 C17 H17C 109.7 . . ?
H17A C17 H17C 108.2 . . ?
C16 C18 O6 122(4) 5_655 5_655 ?
C16 C18 C17 87(2) 5_655 5_655 ?
O6 C18 C17 150(2) 5_655 5_655 ?
O6 C18 C17 160(2) 5_655 . ?
C17 C18 C17 48.3(8) 5_655 . ?
C16 C18 H18D 70.6 5_655 . ?
O6 C18 H18D 51.9 5_655 . ?
C17 C18 H18D 157.7 5_655 . ?
C17 C18 H18D 109.4 . . ?
C16 C18 H18A 128.2 5_655 . ?
O6 C18 H18A 75.0 5_655 . ?
C17 C18 H18A 83.9 5_655 . ?
C17 C18 H18A 109.6 . . ?
H18D C18 H18A 109.5 . . ?
C16 C18 H18B 119.3 5_655 . ?
O6 C18 H18B 86.4 5_655 . ?
C17 C18 H18B 81.2 5_655 . ?
C17 C18 H18B 109.4 . . ?
H18D C18 H18B 109.5 . . ?
H18A C18 H18B 109.5 . . ?

loop_
_geom_bond_atom_site_label_1
_geom_bond_atom_site_label_2
_geom_bond_distance
_geom_bond_site_symmetry_2
_geom_bond_publ_flag
Zn1 O1 2.008(3) . ?
Zn1 O2 2.022(3) 7 ?
Zn1 N1 2.025(3) . ?
Zn1 O4 2.071(3) 6 ?
Zn1 O5 2.077(3) 4 ?
Zn1 Zn1 2.9789(10) 7 ?
O1 C1 1.259(4) . ?
O2 C1 1.266(5) . ?
O2 Zn1 2.022(3) 7 ?
O3 C5 1.363(4) . ?
O3 C8 1.417(5) . ?
O4 C9 1.260(5) . ?
O4 Zn1 2.071(3) 6_556 ?
O5 C9 1.242(5) . ?
O5 Zn1 2.077(3) 4_545 ?
N1 C14 1.332(5) . ?
N1 C10 1.334(5) . ?
C1 C2 1.482(5) . ?
C2 C3 1.389(5) . ?
C2 C7 1.395(5) . ?
C3 C4 1.377(5) . ?
C3 H3 0.9300 . ?
C4 C5 1.394(5) . ?
C4 H4 0.9300 . ?
C5 C6 1.387(5) . ?
C6 C7 1.381(5) . ?
C6 H6 0.9300 . ?
C7 H7 0.9300 . ?
C8 C9 1.523(5) . ?
C8 H8A 0.9700 . ?
C8 H8B 0.9700 . ?
C10 C11 1.377(5) . ?
C10 H10 0.9300 . ?
C11 C12 1.367(6) . ?
C11 H11 0.9300 . ?
C12 C13 1.374(5) . ?
C12 C15 1.510(5) . ?
C13 C14 1.380(5) . ?
C13 H13 0.9300 . ?
C14 H14 0.9300 . ?
C15 C15 1.524(8) 5_666 ?
C15 H15A 0.9700 . ?
C15 H15B 0.9700 . ?
O6 C18 1.038(17) 5_655 ?
O6 C16 1.419(9) . ?
O6 H6A 0.8500 . ?
C16 C18 0.56(2) 5_655 ?
C16 C17 1.158(19) 5_655 ?
C16 C17 1.517(9) . ?
C16 H16A 0.9600 . ?
C16 H16B 0.9599 . ?
C17 C16 1.158(19) 5_655 ?
C17 C17 1.221(19) 5_655 ?
C17 C18 1.44(2) 5_655 ?
C17 C18 1.538(9) . ?
C17 H17A 0.9600 . ?
C17 H17C 0.9598 . ?
C18 C16 0.56(2) 5_655 ?
C18 O6 1.038(17) 5_655 ?
C18 C17 1.44(2) 5_655 ?
C18 H18D 0.9600 . ?
C18 H18A 0.9598 . ?
C18 H18B 0.9600 . ?

loop_
_geom_torsion_atom_site_label_1
_geom_torsion_atom_site_label_2
_geom_torsion_atom_site_label_3
_geom_torsion_atom_site_label_4
_geom_torsion
_geom_torsion_site_symmetry_1
_geom_torsion_site_symmetry_2
_geom_torsion_site_symmetry_3
_geom_torsion_site_symmetry_4
_geom_torsion_publ_flag
O2 Zn1 O1 C1 -14.2(5) 7 . . . ?
N1 Zn1 O1 C1 163.5(3) . . . . ?
O4 Zn1 O1 C1 -96.1(3) 6 . . . ?
O5 Zn1 O1 C1 63.4(3) 4 . . . ?
Zn1 Zn1 O1 C1 -6.9(3) 7 . . . ?
O1 Zn1 N1 C14 -160.0(3) . . . . ?
O2 Zn1 N1 C14 19.1(3) 7 . . . ?
O4 Zn1 N1 C14 108.6(3) 6 . . . ?
O5 Zn1 N1 C14 -70.7(3) 4 . . . ?
Zn1 Zn1 N1 C14 -29.2(6) 7 . . . ?
O1 Zn1 N1 C10 26.3(3) . . . . ?
O2 Zn1 N1 C10 -154.6(3) 7 . . . ?
O4 Zn1 N1 C10 -65.1(3) 6 . . . ?
O5 Zn1 N1 C10 115.7(3) 4 . . . ?
Zn1 Zn1 N1 C10 157.1(3) 7 . . . ?
Zn1 O1 C1 O2 9.6(6) . . . . ?
Zn1 O1 C1 C2 -169.7(3) . . . . ?
Zn1 O2 C1 O1 -5.9(6) 7 . . . ?
Zn1 O2 C1 C2 173.5(3) 7 . . . ?
O1 C1 C2 C3 17.7(6) . . . . ?
O2 C1 C2 C3 -161.7(4) . . . . ?
O1 C1 C2 C7 -164.2(4) . . . . ?
O2 C1 C2 C7 16.4(6) . . . . ?
C7 C2 C3 C4 -0.7(6) . . . . ?
C1 C2 C3 C4 177.4(4) . . . . ?
C2 C3 C4 C5 0.9(6) . . . . ?
C8 O3 C5 C6 -167.7(4) . . . . ?
C8 O3 C5 C4 13.1(6) . . . . ?
C3 C4 C5 O3 179.3(4) . . . . ?
C3 C4 C5 C6 0.2(6) . . . . ?
O3 C5 C6 C7 179.4(4) . . . . ?
C4 C5 C6 C7 -1.4(6) . . . . ?
C5 C6 C7 C2 1.6(6) . . . . ?
C3 C2 C7 C6 -0.5(6) . . . . ?
C1 C2 C7 C6 -178.7(4) . . . . ?
C5 O3 C8 C9 63.5(5) . . . . ?
Zn1 O5 C9 O4 11.4(7) 4_545 . . . ?
Zn1 O5 C9 C8 -170.5(3) 4_545 . . . ?
Zn1 O4 C9 O5 -5.2(6) 6_556 . . . ?
Zn1 O4 C9 C8 176.7(3) 6_556 . . . ?
O3 C8 C9 O5 9.9(5) . . . . ?
O3 C8 C9 O4 -171.8(3) . . . . ?
C14 N1 C10 C11 -3.1(6) . . . . ?
Zn1 N1 C10 C11 170.8(3) . . . . ?
N1 C10 C11 C12 0.6(7) . . . . ?
C10 C11 C12 C13 2.1(7) . . . . ?
C10 C11 C12 C15 -175.3(4) . . . . ?
C11 C12 C13 C14 -2.3(6) . . . . ?
C15 C12 C13 C14 175.1(4) . . . . ?
C10 N1 C14 C13 2.9(6) . . . . ?
Zn1 N1 C14 C13 -171.1(3) . . . . ?
C12 C13 C14 N1 -0.2(7) . . . . ?
C11 C12 C15 C15 85.0(6) . . . 5_666 ?
C13 C12 C15 C15 -92.3(6) . . . 5_666 ?
C18 O6 C16 C17 -27(5) 5_655 . . 5_655 ?
C18 O6 C16 C17 -4(6) 5_655 . . . ?
C18 C16 C17 C16 -173(6) 5_655 . . 5_655 ?
C17 C16 C17 C16 0.004(4) 5_655 . . 5_655 ?
O6 C16 C17 C16 -170(3) . . . 5_655 ?
C18 C16 C17 C17 -173(6) 5_655 . . 5_655 ?
O6 C16 C17 C17 -170(3) . . . 5_655 ?
C17 C16 C17 C18 173(6) 5_655 . . 5_655 ?
O6 C16 C17 C18 3(4) . . . 5_655 ?
C18 C16 C17 C18 -175(4) 5_655 . . . ?
C17 C16 C17 C18 -3(2) 5_655 . . . ?
O6 C16 C17 C18 -172.8(14) . . . . ?
C17 C17 C18 C16 171(8) 5_655 . . 5_655 ?
C18 C17 C18 C16 171(8) 5_655 . . 5_655 ?
C16 C17 C18 C16 173(6) . . . 5_655 ?
C16 C17 C18 O6 27(5) 5_655 . . 5_655 ?
C17 C17 C18 O6 -162(8) 5_655 . . 5_655 ?
C18 C17 C18 O6 -162(8) 5_655 . . 5_655 ?
C16 C17 C18 O6 -160(7) . . . 5_655 ?
C16 C17 C18 C17 -171(8) 5_655 . . 5_655 ?
C18 C17 C18 C17 -0.001(3) 5_655 . . 5_655 ?
C16 C17 C18 C17 2.3(19) . . . 5_655 ?
